data_4331027
loop_
_publ_author_name
'K. Paizanos'
'D. Charalampou'
'N. Kourkoumelis'
'D. Kalpogiannaki'
'L. Hadjiarapoglou'
'A. Spanopoulou'
'K. Lazarou'
'M. J. Manos'
'A. J. Tasiopoulos'
'M. Kubicki'
'S. K. Hadjikakou'

_publ_section_title
;
 Synthesis and Structural Characterization of New Cu(I) Complexes with the
 Antithyroid Drug 6-n-Propyl-thiouracil. Study of the Cu(I)-Catalyzed
 Intermolecular Cycloaddition of Iodonium Ylides toward Benzo[b]furans
 with Pharmaceutical Implementations
;
_journal_name_full 'Inorganic Chemistry'
_journal_page_first 12248
_journal_page_last 12259
_journal_paper_doi 10.1021/ic3014255
_journal_volume 51
_journal_year 2012
_chemical_formula_moiety 'C49 H52 Cu I N2 O P2 S'
_chemical_formula_sum 'C49 H52 Cu I N2 O P2 S'
_chemical_formula_weight 969.39
_chemical_name_systematic
; 
 ? 
;
_space_group_IT_number 2
_symmetry_cell_setting triclinic
_symmetry_space_group_name_Hall '-P 1'
_symmetry_space_group_name_H-M 'P -1'
_atom_sites_solution_hydrogens geom
_atom_sites_solution_primary direct
_atom_sites_solution_secondary difmap
_audit_creation_method SHELXL-97
_cell_angle_alpha 80.494(5)
_cell_angle_beta 82.354(5)
_cell_angle_gamma 72.311(6)
_cell_formula_units_Z 2
_cell_length_a 11.5843(8)
_cell_length_b 14.6751(10)
_cell_length_c 15.0047(9)
_cell_measurement_reflns_used 7840
_cell_measurement_temperature 100(2)
_cell_measurement_theta_max 24.9988
_cell_measurement_theta_min 2.9337
_cell_volume 2387.5(3)
_computing_cell_refinement 'CrysAlis RED'
_computing_data_collection 'CrysAlis CCD'
_computing_data_reduction 'CrysAlis RED'
_computing_molecular_graphics
;
 DIAMOND (Brandenburg, 2006)
 MERCURY (Bruno et al. 2002)
;
_computing_publication_material 'WINGX (Farrugia, 1999)'
_computing_structure_refinement 'SHELXL-97 (Sheldrick, 1997)'
_computing_structure_solution 'SHELXL-97 (Sheldrick, 1997)'
_diffrn_ambient_temperature 100(2)
_diffrn_detector_area_resol_mean 10.4223
_diffrn_measured_fraction_theta_full 0.996
_diffrn_measured_fraction_theta_max 0.996
_diffrn_measurement_device_type 'SuperNova, Dual, Cu at zero, Atlas'
_diffrn_measurement_method '\w scans'
_diffrn_radiation_monochromator mirror
_diffrn_radiation_source 'SuperNova (Mo) x-ray Source'
_diffrn_radiation_type MoK\a
_diffrn_radiation_wavelength 0.71073
_diffrn_reflns_av_R_equivalents 0.0478
_diffrn_reflns_av_sigmaI/netI 0.0656
_diffrn_reflns_limit_h_max 13
_diffrn_reflns_limit_h_min -13
_diffrn_reflns_limit_k_max 17
_diffrn_reflns_limit_k_min -15
_diffrn_reflns_limit_l_max 15
_diffrn_reflns_limit_l_min -17
_diffrn_reflns_number 19368
_diffrn_reflns_theta_full 25.00
_diffrn_reflns_theta_max 25.00
_diffrn_reflns_theta_min 2.94
_exptl_absorpt_coefficient_mu 1.251
_exptl_absorpt_correction_T_max 1.00000
_exptl_absorpt_correction_T_min 0.77956
_exptl_absorpt_correction_type multi-scan
_exptl_absorpt_process_details 'empirical absorption correction (CrysAlis RED, Oxford Diffraction)'
_exptl_crystal_colour colorless
_exptl_crystal_density_diffrn 1.348
_exptl_crystal_description polyhedral
_exptl_crystal_F_000 992
_exptl_crystal_size_max 0.10
_exptl_crystal_size_mid 0.08
_exptl_crystal_size_min 0.06
_refine_diff_density_max 3.013
_refine_diff_density_min -1.463
_refine_diff_density_rms 0.216
_refine_ls_extinction_method none
_refine_ls_goodness_of_fit_ref 1.074
_refine_ls_hydrogen_treatment mixed
_refine_ls_matrix_type full
_refine_ls_number_parameters 520
_refine_ls_number_reflns 8388
_refine_ls_number_restraints 2
_refine_ls_restrained_S_all 1.074
_refine_ls_R_factor_all 0.1034
_refine_ls_R_factor_gt 0.0816
_refine_ls_shift/su_max 0.000
_refine_ls_shift/su_mean 0.000
_refine_ls_structure_factor_coef Fsqd
_refine_ls_weighting_details 'calc w=1/[\s^2^(Fo^2^)+(0.1353P)^2^+17.2511P] where P=(Fo^2^+2Fc^2^)/3'
_refine_ls_weighting_scheme calc
_refine_ls_wR_factor_gt 0.2311
_refine_ls_wR_factor_ref 0.2437
_reflns_number_gt 6524
_reflns_number_total 8388
_reflns_threshold_expression >2sigma(I)
_cod_data_source_file ic3014255_si_002_3.cif
_cod_data_source_block 3_exp_156
_cod_database_code 4331027

loop_
_symmetry_equiv_pos_as_xyz
'x, y, z'
'-x, -y, -z'

loop_
_atom_site_label
_atom_site_type_symbol
_atom_site_fract_x
_atom_site_fract_y
_atom_site_fract_z
_atom_site_U_iso_or_equiv
_atom_site_adp_type
_atom_site_occupancy
_atom_site_symmetry_multiplicity
_atom_site_calc_flag
_atom_site_refinement_flags
C1 C 0.5824(7) 0.0530(6) 0.7244(6) 0.0277(18) Uani 1 1 d .
C2 C 0.6134(7) 0.0453(6) 0.8124(6) 0.0282(18) Uani 1 1 d .
H2 H 0.5840 0.0983 0.8442 0.034 Uiso 1 1 calc R
C3 C 0.6882(8) -0.0410(6) 0.8538(6) 0.033(2) Uani 1 1 d .
H3 H 0.7093 -0.0445 0.9122 0.040 Uiso 1 1 calc R
C4 C 0.7307(8) -0.1210(6) 0.8083(6) 0.034(2) Uani 1 1 d .
C5 C 0.6961(9) -0.1133(6) 0.7215(6) 0.036(2) Uani 1 1 d .
H5 H 0.7225 -0.1669 0.6906 0.044 Uiso 1 1 calc R
C6 C 0.6242(8) -0.0289(6) 0.6806(6) 0.0299(18) Uani 1 1 d .
H6 H 0.6028 -0.0261 0.6225 0.036 Uiso 1 1 calc R
C7 C 0.8118(10) -0.2147(7) 0.8528(7) 0.048(3) Uani 1 1 d .
H7A H 0.8260 -0.2065 0.9122 0.072 Uiso 1 1 calc R
H7B H 0.8879 -0.2325 0.8166 0.072 Uiso 1 1 calc R
H7C H 0.7726 -0.2647 0.8580 0.072 Uiso 1 1 calc R
C8 C 0.3781(7) 0.1354(6) 0.6173(5) 0.0241(17) Uani 1 1 d .
C9 C 0.3246(7) 0.1988(6) 0.5437(5) 0.0245(17) Uani 1 1 d .
H9 H 0.3523 0.2520 0.5204 0.029 Uiso 1 1 calc R
C10 C 0.2308(8) 0.1835(6) 0.5049(6) 0.0314(19) Uani 1 1 d .
H10 H 0.1943 0.2280 0.4577 0.038 Uiso 1 1 calc R
C11 C 0.1909(7) 0.1033(6) 0.5351(6) 0.0290(18) Uani 1 1 d .
C12 C 0.2458(8) 0.0394(6) 0.6058(6) 0.033(2) Uani 1 1 d .
H12 H 0.2212 -0.0159 0.6259 0.040 Uiso 1 1 calc R
C13 C 0.3372(8) 0.0548(6) 0.6484(6) 0.0286(18) Uani 1 1 d .
H13 H 0.3707 0.0115 0.6973 0.034 Uiso 1 1 calc R
C14 C 0.0896(8) 0.0873(7) 0.4913(6) 0.036(2) Uani 1 1 d .
H14A H 0.0731 0.0287 0.5204 0.054 Uiso 1 1 calc R
H14B H 0.1138 0.0826 0.4281 0.054 Uiso 1 1 calc R
H14C H 0.0177 0.1406 0.4975 0.054 Uiso 1 1 calc R
C15 C 0.5756(7) 0.2164(6) 0.5838(5) 0.0261(17) Uani 1 1 d .
C16 C 0.5349(8) 0.3161(6) 0.5500(6) 0.0328(19) Uani 1 1 d .
H16 H 0.4661 0.3556 0.5785 0.039 Uiso 1 1 calc R
C17 C 0.5960(8) 0.3549(6) 0.4759(6) 0.034(2) Uani 1 1 d .
H17 H 0.5673 0.4203 0.4548 0.041 Uiso 1 1 calc R
C18 C 0.7004(8) 0.2983(6) 0.4314(6) 0.0306(19) Uani 1 1 d .
C19 C 0.7418(7) 0.2018(6) 0.4648(6) 0.0309(19) Uani 1 1 d .
H19 H 0.8113 0.1629 0.4364 0.037 Uiso 1 1 calc R
C20 C 0.6810(8) 0.1615(6) 0.5407(6) 0.0295(18) Uani 1 1 d .
H20 H 0.7120 0.0965 0.5627 0.035 Uiso 1 1 calc R
C21 C 0.7646(9) 0.3420(7) 0.3496(7) 0.040(2) Uani 1 1 d .
H21A H 0.7229 0.4095 0.3367 0.060 Uiso 1 1 calc R
H21B H 0.7653 0.3102 0.2985 0.060 Uiso 1 1 calc R
H21C H 0.8467 0.3343 0.3614 0.060 Uiso 1 1 calc R
C22 C 0.5313(7) 0.2842(5) 0.9561(5) 0.0226(16) Uani 1 1 d .
C23 C 0.6254(8) 0.3164(6) 0.9754(6) 0.0304(19) Uani 1 1 d .
H23 H 0.6406 0.3711 0.9412 0.037 Uiso 1 1 calc R
C24 C 0.6961(8) 0.2675(6) 1.0448(6) 0.034(2) Uani 1 1 d .
H24 H 0.7590 0.2898 1.0564 0.041 Uiso 1 1 calc R
C25 C 0.6766(8) 0.1864(6) 1.0978(6) 0.0311(19) Uani 1 1 d .
C26 C 0.5805(8) 0.1532(6) 1.0792(6) 0.0302(19) Uani 1 1 d .
H26 H 0.5647 0.0989 1.1139 0.036 Uiso 1 1 calc R
C27 C 0.5102(7) 0.2029(6) 1.0084(6) 0.0309(19) Uani 1 1 d .
H27 H 0.4475 0.1809 0.9958 0.037 Uiso 1 1 calc R
C28 C 0.7531(9) 0.1336(7) 1.1753(7) 0.045(2) Uani 1 1 d .
H28A H 0.7260 0.0791 1.2035 0.068 Uiso 1 1 calc R
H28B H 0.7449 0.1764 1.2192 0.068 Uiso 1 1 calc R
H28C H 0.8369 0.1117 1.1524 0.068 Uiso 1 1 calc R
C29 C 0.3026(7) 0.4309(6) 0.9338(6) 0.0250(17) Uani 1 1 d .
C30 C 0.2106(8) 0.4989(6) 0.8848(6) 0.034(2) Uani 1 1 d .
H30 H 0.2128 0.5012 0.8223 0.041 Uiso 1 1 calc R
C31 C 0.1172(8) 0.5622(7) 0.9306(7) 0.038(2) Uani 1 1 d .
H31 H 0.0580 0.6075 0.8974 0.046 Uiso 1 1 calc R
C32 C 0.1077(8) 0.5612(7) 1.0234(7) 0.041(2) Uani 1 1 d .
C33 C 0.2001(9) 0.4934(7) 1.0701(7) 0.042(2) Uani 1 1 d .
H33 H 0.1977 0.4914 1.1326 0.050 Uiso 1 1 calc R
C34 C 0.2955(8) 0.4288(6) 1.0263(6) 0.034(2) Uani 1 1 d .
H34 H 0.3549 0.3840 1.0596 0.041 Uiso 1 1 calc R
C35 C 0.0050(9) 0.6329(7) 1.0709(9) 0.052(3) Uani 1 1 d .
H35A H 0.0136 0.6213 1.1349 0.078 Uiso 1 1 calc R
H35B H -0.0715 0.6255 1.0604 0.078 Uiso 1 1 calc R
H35C H 0.0076 0.6973 1.0476 0.078 Uiso 1 1 calc R
C36 C 0.5042(7) 0.4349(6) 0.8066(5) 0.0253(17) Uani 1 1 d .
C37 C 0.4875(8) 0.5277(6) 0.8266(6) 0.0313(19) Uani 1 1 d .
H37 H 0.4320 0.5500 0.8745 0.038 Uiso 1 1 calc R
C38 C 0.5516(9) 0.5874(6) 0.7766(6) 0.035(2) Uani 1 1 d .
H38 H 0.5404 0.6483 0.7924 0.041 Uiso 1 1 calc R
C39 C 0.6331(8) 0.5571(7) 0.7027(6) 0.036(2) Uani 1 1 d .
C40 C 0.6502(9) 0.4658(7) 0.6816(7) 0.038(2) Uani 1 1 d .
H40 H 0.7052 0.4443 0.6331 0.046 Uiso 1 1 calc R
C41 C 0.5865(8) 0.4057(6) 0.7314(6) 0.0313(19) Uani 1 1 d .
H41 H 0.5982 0.3449 0.7151 0.038 Uiso 1 1 calc R
C42 C 0.7054(10) 0.6213(8) 0.6508(7) 0.049(3) Uani 1 1 d .
H42A H 0.6812 0.6819 0.6745 0.074 Uiso 1 1 calc R
H42B H 0.6907 0.6323 0.5879 0.074 Uiso 1 1 calc R
H42C H 0.7905 0.5909 0.6568 0.074 Uiso 1 1 calc R
C43 C 0.1172(7) 0.3495(6) 0.6624(5) 0.0234(16) Uani 1 1 d .
C44 C -0.0472(7) 0.3779(6) 0.5639(6) 0.0302(19) Uani 1 1 d .
C45 C -0.0731(8) 0.2934(6) 0.6112(6) 0.0312(19) Uani 1 1 d .
H45 H -0.1358 0.2739 0.5949 0.037 Uiso 1 1 calc R
C46 C -0.0070(7) 0.2406(6) 0.6802(6) 0.0271(17) Uani 1 1 d .
C47 C -0.0277(8) 0.1522(6) 0.7365(6) 0.0319(19) Uani 1 1 d .
H47A H 0.0506 0.1063 0.7486 0.038 Uiso 1 1 calc R
H47B H -0.0687 0.1230 0.7020 0.038 Uiso 1 1 calc R
C48 C -0.1025(10) 0.1709(8) 0.8261(7) 0.048(3) Uani 1 1 d .
H48A H -0.0736 0.2137 0.8544 0.057 Uiso 1 1 calc R
H48B H -0.1868 0.2029 0.8149 0.057 Uiso 1 1 calc R
C49 C -0.0952(11) 0.0793(8) 0.8899(8) 0.056(3) Uani 1 1 d .
H49A H -0.1432 0.0942 0.9457 0.084 Uiso 1 1 calc R
H49B H -0.0121 0.0478 0.9019 0.084 Uiso 1 1 calc R
H49C H -0.1258 0.0373 0.8628 0.084 Uiso 1 1 calc R
Cu1 Cu 0.36655(9) 0.26433(7) 0.78213(7) 0.0249(3) Uani 1 1 d .
I1 I 0.25858(5) 0.14011(4) 0.88167(3) 0.0279(2) Uani 1 1 d .
N1 N 0.0876(6) 0.2699(5) 0.7038(5) 0.0276(15) Uani 1 1 d D
N2 N 0.0478(6) 0.4018(5) 0.5934(5) 0.0284(15) Uani 1 1 d D
O1 O -0.1018(6) 0.4313(4) 0.5009(4) 0.0368(15) Uani 1 1 d .
P1 P 0.48327(19) 0.16851(15) 0.67799(14) 0.0251(5) Uani 1 1 d .
P2 P 0.42660(18) 0.35030(14) 0.86961(14) 0.0232(4) Uani 1 1 d .
S1 S 0.23009(19) 0.38517(15) 0.69036(15) 0.0288(5) Uani 1 1 d .
H50 H 0.131(7) 0.238(6) 0.759(4) 0.035 Uiso 1 1 d D
H51 H 0.075(8) 0.456(5) 0.562(6) 0.035 Uiso 1 1 d D

loop_
_atom_site_aniso_label
_atom_site_aniso_U_11
_atom_site_aniso_U_22
_atom_site_aniso_U_33
_atom_site_aniso_U_23
_atom_site_aniso_U_13
_atom_site_aniso_U_12
C1 0.026(4) 0.034(5) 0.024(4) -0.003(3) -0.012(3) -0.005(3)
C2 0.026(4) 0.034(5) 0.026(4) -0.004(3) -0.006(3) -0.011(3)
C3 0.032(5) 0.041(5) 0.025(5) 0.002(4) -0.010(4) -0.007(4)
C4 0.030(5) 0.039(5) 0.032(5) 0.004(4) -0.010(4) -0.006(4)
C5 0.041(5) 0.031(5) 0.033(5) -0.003(4) -0.006(4) -0.005(4)
C6 0.032(5) 0.033(5) 0.025(4) -0.002(3) -0.010(4) -0.009(4)
C7 0.050(6) 0.044(6) 0.038(6) 0.001(4) -0.009(5) 0.004(5)
C8 0.023(4) 0.032(4) 0.019(4) -0.005(3) -0.004(3) -0.009(3)
C9 0.026(4) 0.030(4) 0.021(4) -0.006(3) -0.003(3) -0.011(3)
C10 0.029(4) 0.032(5) 0.033(5) -0.003(4) -0.013(4) -0.006(4)
C11 0.023(4) 0.039(5) 0.028(5) -0.009(4) -0.005(3) -0.010(3)
C12 0.030(5) 0.034(5) 0.041(5) -0.010(4) -0.003(4) -0.015(4)
C13 0.031(4) 0.032(4) 0.022(4) -0.003(3) -0.003(3) -0.010(4)
C14 0.031(5) 0.050(6) 0.035(5) -0.012(4) -0.013(4) -0.015(4)
C15 0.030(4) 0.033(4) 0.022(4) -0.002(3) -0.011(3) -0.016(3)
C16 0.033(5) 0.035(5) 0.034(5) -0.003(4) -0.008(4) -0.013(4)
C17 0.040(5) 0.035(5) 0.033(5) 0.005(4) -0.014(4) -0.020(4)
C18 0.031(5) 0.042(5) 0.024(4) -0.003(4) -0.004(4) -0.018(4)
C19 0.022(4) 0.041(5) 0.034(5) -0.012(4) -0.001(4) -0.013(4)
C20 0.028(4) 0.038(5) 0.025(4) -0.005(4) -0.007(3) -0.011(4)
C21 0.035(5) 0.052(6) 0.037(5) 0.002(4) -0.009(4) -0.020(4)
C22 0.021(4) 0.026(4) 0.022(4) -0.002(3) -0.009(3) -0.006(3)
C23 0.030(4) 0.030(4) 0.034(5) 0.000(4) -0.011(4) -0.011(3)
C24 0.034(5) 0.035(5) 0.040(5) -0.002(4) -0.021(4) -0.013(4)
C25 0.029(4) 0.037(5) 0.029(5) -0.004(4) -0.013(4) -0.009(4)
C26 0.030(4) 0.034(5) 0.031(5) 0.000(4) -0.013(4) -0.013(4)
C27 0.023(4) 0.037(5) 0.038(5) -0.007(4) -0.011(4) -0.013(3)
C28 0.046(6) 0.042(5) 0.053(6) 0.009(5) -0.032(5) -0.018(4)
C29 0.024(4) 0.025(4) 0.029(4) -0.004(3) -0.007(3) -0.009(3)
C30 0.032(5) 0.037(5) 0.034(5) -0.008(4) -0.009(4) -0.004(4)
C31 0.027(5) 0.041(5) 0.049(6) -0.012(4) -0.010(4) -0.007(4)
C32 0.031(5) 0.036(5) 0.059(7) -0.015(4) 0.001(4) -0.012(4)
C33 0.046(6) 0.044(6) 0.037(5) -0.010(4) 0.005(4) -0.017(4)
C34 0.035(5) 0.038(5) 0.031(5) -0.006(4) -0.004(4) -0.012(4)
C35 0.039(6) 0.038(6) 0.077(8) -0.019(5) 0.004(5) -0.007(4)
C36 0.020(4) 0.033(4) 0.023(4) 0.000(3) -0.012(3) -0.007(3)
C37 0.033(5) 0.030(5) 0.031(5) 0.002(4) -0.006(4) -0.011(4)
C38 0.045(5) 0.030(5) 0.034(5) 0.001(4) -0.016(4) -0.018(4)
C39 0.035(5) 0.042(5) 0.033(5) 0.011(4) -0.019(4) -0.017(4)
C40 0.036(5) 0.041(5) 0.034(5) 0.006(4) -0.008(4) -0.011(4)
C41 0.031(5) 0.034(5) 0.031(5) -0.001(4) -0.008(4) -0.012(4)
C42 0.060(7) 0.056(6) 0.038(6) 0.011(5) -0.014(5) -0.030(5)
C43 0.024(4) 0.030(4) 0.017(4) -0.003(3) -0.009(3) -0.007(3)
C44 0.022(4) 0.040(5) 0.032(5) -0.009(4) -0.007(4) -0.011(4)
C45 0.027(4) 0.040(5) 0.031(5) -0.003(4) -0.012(4) -0.011(4)
C46 0.026(4) 0.029(4) 0.030(5) -0.005(3) -0.008(3) -0.010(3)
C47 0.026(4) 0.036(5) 0.035(5) -0.003(4) -0.009(4) -0.010(4)
C48 0.052(6) 0.054(6) 0.041(6) -0.011(5) 0.006(5) -0.022(5)
C49 0.068(8) 0.062(7) 0.045(6) -0.001(5) 0.004(6) -0.036(6)
Cu1 0.0259(5) 0.0262(5) 0.0247(5) -0.0027(4) -0.0099(4) -0.0079(4)
I1 0.0284(3) 0.0306(3) 0.0259(3) 0.0010(2) -0.0097(2) -0.0098(2)
N1 0.024(4) 0.032(4) 0.030(4) -0.005(3) -0.012(3) -0.008(3)
N2 0.029(4) 0.032(4) 0.028(4) 0.002(3) -0.014(3) -0.012(3)
O1 0.041(4) 0.039(3) 0.037(4) 0.010(3) -0.024(3) -0.020(3)
P1 0.0255(11) 0.0264(11) 0.0257(11) -0.0010(8) -0.0112(8) -0.0082(8)
P2 0.0226(10) 0.0252(10) 0.0235(11) -0.0028(8) -0.0072(8) -0.0074(8)
S1 0.0281(11) 0.0287(11) 0.0326(12) 0.0006(8) -0.0154(9) -0.0098(8)

loop_
_atom_type_symbol
_atom_type_description
_atom_type_scat_dispersion_real
_atom_type_scat_dispersion_imag
_atom_type_scat_source
C C 0.0033 0.0016 'International Tables Vol C Tables 4.2.6.8 and 6.1.1.4'
H H 0.0000 0.0000 'International Tables Vol C Tables 4.2.6.8 and 6.1.1.4'
N N 0.0061 0.0033 'International Tables Vol C Tables 4.2.6.8 and 6.1.1.4'
P P 0.1023 0.0942 'International Tables Vol C Tables 4.2.6.8 and 6.1.1.4'
S S 0.1246 0.1234 'International Tables Vol C Tables 4.2.6.8 and 6.1.1.4'
Cu Cu 0.3201 1.2651 'International Tables Vol C Tables 4.2.6.8 and 6.1.1.4'
I I -0.4742 1.8119 'International Tables Vol C Tables 4.2.6.8 and 6.1.1.4'
O O 0.0106 0.0060 'International Tables Vol C Tables 4.2.6.8 and 6.1.1.4'

loop_
_geom_angle_atom_site_label_1
_geom_angle_atom_site_label_2
_geom_angle_atom_site_label_3
_geom_angle
C6 C1 C2 117.7(7)
C6 C1 P1 125.2(6)
C2 C1 P1 117.0(6)
C1 C2 C3 120.9(8)
C1 C2 H2 119.5
C3 C2 H2 119.5
C4 C3 C2 120.3(8)
C4 C3 H3 119.9
C2 C3 H3 119.9
C3 C4 C5 118.3(8)
C3 C4 C7 120.5(8)
C5 C4 C7 121.2(8)
C6 C5 C4 121.5(8)
C6 C5 H5 119.2
C4 C5 H5 119.2
C5 C6 C1 121.2(8)
C5 C6 H6 119.4
C1 C6 H6 119.4
C4 C7 H7A 109.5
C4 C7 H7B 109.5
H7A C7 H7B 109.5
C4 C7 H7C 109.5
H7A C7 H7C 109.5
H7B C7 H7C 109.5
C13 C8 C9 118.0(7)
C13 C8 P1 122.1(6)
C9 C8 P1 119.4(6)
C10 C9 C8 121.0(8)
C10 C9 H9 119.5
C8 C9 H9 119.5
C11 C10 C9 121.1(8)
C11 C10 H10 119.5
C9 C10 H10 119.5
C12 C11 C10 118.0(8)
C12 C11 C14 121.7(8)
C10 C11 C14 120.2(8)
C11 C12 C13 122.1(8)
C11 C12 H12 119.0
C13 C12 H12 119.0
C8 C13 C12 119.8(8)
C8 C13 H13 120.1
C12 C13 H13 120.1
C11 C14 H14A 109.5
C11 C14 H14B 109.5
H14A C14 H14B 109.5
C11 C14 H14C 109.5
H14A C14 H14C 109.5
H14B C14 H14C 109.5
C20 C15 C16 117.2(8)
C20 C15 P1 124.6(6)
C16 C15 P1 118.2(6)
C17 C16 C15 120.9(8)
C17 C16 H16 119.6
C15 C16 H16 119.6
C16 C17 C18 121.5(8)
C16 C17 H17 119.3
C18 C17 H17 119.3
C19 C18 C17 118.0(8)
C19 C18 C21 121.5(8)
C17 C18 C21 120.5(8)
C18 C19 C20 121.1(8)
C18 C19 H19 119.4
C20 C19 H19 119.4
C15 C20 C19 121.3(8)
C15 C20 H20 119.4
C19 C20 H20 119.4
C18 C21 H21A 109.5
C18 C21 H21B 109.5
H21A C21 H21B 109.5
C18 C21 H21C 109.5
H21A C21 H21C 109.5
H21B C21 H21C 109.5
C27 C22 C23 118.7(7)
C27 C22 P2 118.4(6)
C23 C22 P2 122.7(6)
C24 C23 C22 120.3(8)
C24 C23 H23 119.9
C22 C23 H23 119.9
C23 C24 C25 122.0(8)
C23 C24 H24 119.0
C25 C24 H24 119.0
C24 C25 C26 118.3(8)
C24 C25 C28 122.0(8)
C26 C25 C28 119.7(8)
C27 C26 C25 119.2(8)
C27 C26 H26 120.4
C25 C26 H26 120.4
C22 C27 C26 121.5(8)
C22 C27 H27 119.2
C26 C27 H27 119.2
C25 C28 H28A 109.5
C25 C28 H28B 109.5
H28A C28 H28B 109.5
C25 C28 H28C 109.5
H28A C28 H28C 109.5
H28B C28 H28C 109.5
C34 C29 C30 118.8(8)
C34 C29 P2 123.5(6)
C30 C29 P2 117.7(6)
C31 C30 C29 119.3(9)
C31 C30 H30 120.3
C29 C30 H30 120.3
C32 C31 C30 123.0(9)
C32 C31 H31 118.5
C30 C31 H31 118.5
C31 C32 C33 116.5(8)
C31 C32 C35 121.4(9)
C33 C32 C35 122.1(10)
C34 C33 C32 122.1(9)
C34 C33 H33 119.0
C32 C33 H33 119.0
C29 C34 C33 120.3(9)
C29 C34 H34 119.8
C33 C34 H34 119.8
C32 C35 H35A 109.5
C32 C35 H35B 109.5
H35A C35 H35B 109.5
C32 C35 H35C 109.5
H35A C35 H35C 109.5
H35B C35 H35C 109.5
C37 C36 C41 117.1(8)
C37 C36 P2 124.7(6)
C41 C36 P2 118.2(6)
C38 C37 C36 121.4(8)
C38 C37 H37 119.3
C36 C37 H37 119.3
C37 C38 C39 120.7(8)
C37 C38 H38 119.6
C39 C38 H38 119.6
C40 C39 C38 118.7(8)
C40 C39 C42 121.0(9)
C38 C39 C42 120.2(9)
C39 C40 C41 120.9(9)
C39 C40 H40 119.6
C41 C40 H40 119.6
C40 C41 C36 121.2(8)
C40 C41 H41 119.4
C36 C41 H41 119.4
C39 C42 H42A 109.5
C39 C42 H42B 109.5
H42A C42 H42B 109.5
C39 C42 H42C 109.5
H42A C42 H42C 109.5
H42B C42 H42C 109.5
N1 C43 N2 115.6(7)
N1 C43 S1 123.9(6)
N2 C43 S1 120.5(6)
O1 C44 N2 118.4(8)
O1 C44 C45 125.8(8)
N2 C44 C45 115.8(7)
C46 C45 C44 120.4(8)
C46 C45 H45 119.8
C44 C45 H45 119.8
C45 C46 N1 119.4(8)
C45 C46 C47 125.4(8)
N1 C46 C47 115.2(7)
C46 C47 C48 114.0(7)
C46 C47 H47A 108.8
C48 C47 H47A 108.8
C46 C47 H47B 108.8
C48 C47 H47B 108.8
H47A C47 H47B 107.7
C49 C48 C47 112.1(9)
C49 C48 H48A 109.2
C47 C48 H48A 109.2
C49 C48 H48B 109.2
C47 C48 H48B 109.2
H48A C48 H48B 107.9
C48 C49 H49A 109.5
C48 C49 H49B 109.5
H49A C49 H49B 109.5
C48 C49 H49C 109.5
H49A C49 H49C 109.5
H49B C49 H49C 109.5
P2 Cu1 P1 128.12(9)
P2 Cu1 S1 103.02(8)
P1 Cu1 S1 102.03(9)
P2 Cu1 I1 111.78(7)
P1 Cu1 I1 99.64(7)
S1 Cu1 I1 111.79(7)
C43 N1 C46 123.6(7)
C43 N1 H50 114(5)
C46 N1 H50 121(5)
C43 N2 C44 125.2(7)
C43 N2 H51 114(6)
C44 N2 H51 121(6)
C1 P1 C8 104.0(4)
C1 P1 C15 105.5(4)
C8 P1 C15 101.4(4)
C1 P1 Cu1 115.9(3)
C8 P1 Cu1 106.7(3)
C15 P1 Cu1 121.1(3)
C36 P2 C29 101.1(4)
C36 P2 C22 102.5(4)
C29 P2 C22 103.2(4)
C36 P2 Cu1 114.4(3)
C29 P2 Cu1 115.0(3)
C22 P2 Cu1 118.4(3)
C43 S1 Cu1 113.7(3)

loop_
_geom_bond_atom_site_label_1
_geom_bond_atom_site_label_2
_geom_bond_distance
C1 C6 1.390(12)
C1 C2 1.393(11)
C1 P1 1.821(8)
C2 C3 1.398(12)
C2 H2 0.9300
C3 C4 1.383(13)
C3 H3 0.9300
C4 C5 1.391(13)
C4 C7 1.516(12)
C5 C6 1.364(12)
C5 H5 0.9300
C6 H6 0.9300
C7 H7A 0.9600
C7 H7B 0.9600
C7 H7C 0.9600
C8 C13 1.393(11)
C8 C9 1.400(11)
C8 P1 1.830(8)
C9 C10 1.390(12)
C9 H9 0.9300
C10 C11 1.379(12)
C10 H10 0.9300
C11 C12 1.378(13)
C11 C14 1.513(11)
C12 C13 1.398(12)
C12 H12 0.9300
C13 H13 0.9300
C14 H14A 0.9600
C14 H14B 0.9600
C14 H14C 0.9600
C15 C20 1.386(12)
C15 C16 1.421(12)
C15 P1 1.834(8)
C16 C17 1.375(12)
C16 H16 0.9300
C17 C18 1.398(13)
C17 H17 0.9300
C18 C19 1.380(12)
C18 C21 1.502(12)
C19 C20 1.401(12)
C19 H19 0.9300
C20 H20 0.9300
C21 H21A 0.9600
C21 H21B 0.9600
C21 H21C 0.9600
C22 C27 1.385(12)
C22 C23 1.391(11)
C22 P2 1.840(8)
C23 C24 1.376(12)
C23 H23 0.9300
C24 C25 1.379(13)
C24 H24 0.9300
C25 C26 1.419(12)
C25 C28 1.516(12)
C26 C27 1.392(12)
C26 H26 0.9300
C27 H27 0.9300
C28 H28A 0.9600
C28 H28B 0.9600
C28 H28C 0.9600
C29 C34 1.375(12)
C29 C30 1.412(12)
C29 P2 1.834(8)
C30 C31 1.381(12)
C30 H30 0.9300
C31 C32 1.379(14)
C31 H31 0.9300
C32 C33 1.397(14)
C32 C35 1.514(13)
C33 C34 1.388(13)
C33 H33 0.9300
C34 H34 0.9300
C35 H35A 0.9600
C35 H35B 0.9600
C35 H35C 0.9600
C36 C37 1.393(12)
C36 C41 1.411(12)
C36 P2 1.820(8)
C37 C38 1.382(12)
C37 H37 0.9300
C38 C39 1.395(13)
C38 H38 0.9300
C39 C40 1.377(14)
C39 C42 1.504(13)
C40 C41 1.383(12)
C40 H40 0.9300
C41 H41 0.9300
C42 H42A 0.9600
C42 H42B 0.9600
C42 H42C 0.9600
C43 N1 1.348(11)
C43 N2 1.374(10)
C43 S1 1.672(8)
C44 O1 1.233(10)
C44 N2 1.396(11)
C44 C45 1.419(12)
C45 C46 1.358(12)
C45 H45 0.9300
C46 N1 1.396(10)
C46 C47 1.492(12)
C47 C48 1.517(13)
C47 H47A 0.9700
C47 H47B 0.9700
C48 C49 1.503(15)
C48 H48A 0.9700
C48 H48B 0.9700
C49 H49A 0.9600
C49 H49B 0.9600
C49 H49C 0.9600
Cu1 P2 2.263(2)
Cu1 P1 2.293(2)
Cu1 S1 2.368(2)
Cu1 I1 2.6660(12)
N1 H50 0.99(5)
N2 H51 0.98(5)
